data_7106533
loop_
_publ_author_name
'S.M. Ibrahim Al-Rafia'
'Adam Malcolm'
'Sean Liew'
'Michael Ferguson'
'Robert McDonald'
'Eri Rivard'

_publ_section_title
;
 Intercepting low oxidation state main group hydrides with a nucleophilic
 N-hetereocyclic olefin
;
_journal_name_full 'Chem. Commun.'
_journal_page_first 6987
_journal_paper_doi 10.1039/c1cc11737h
_journal_volume 47
_journal_year 2011
_chemical_formula_moiety 'C33 H38 Cl2 N2 O5 Sn W, 0.5(C7 H8)'
_chemical_formula_sum 'C36.5 H42 Cl2 N2 O5 Sn W'
_chemical_formula_weight 962.16
_chemical_name_common 2
_chemical_name_systematic
;
?
;
_space_group_IT_number 14
_symmetry_cell_setting monoclinic
_symmetry_space_group_name_Hall '-P 2ybc'
_symmetry_space_group_name_H-M 'P 1 21/c 1'
_atom_sites_solution_hydrogens geom
_atom_sites_solution_primary direct
_atom_sites_solution_secondary difmap
_audit_creation_method SHELXL-97
_cell_angle_alpha 90.00
_cell_angle_beta 118.0937(4)
_cell_angle_gamma 90.00
_cell_formula_units_Z 4
_cell_length_a 18.2204(7)
_cell_length_b 13.8439(5)
_cell_length_c 17.6027(7)
_cell_measurement_reflns_used 9902
_cell_measurement_temperature 173(2)
_cell_measurement_theta_max 23.32
_cell_measurement_theta_min 2.31
_cell_volume 3917.0(3)
_computing_cell_refinement 'Bruker SAINT'
_computing_data_collection 'Bruker APEX2'
_computing_data_reduction 'Bruker SAINT'
_computing_molecular_graphics 'Bruker SHELXTL'
_computing_publication_material 'Bruker SHELXTL'
_computing_structure_refinement 'SHELXL-97 (Sheldrick, 2008)'
_computing_structure_solution 'SHELXS-97 (Sheldrick, 2008)'
_diffrn_ambient_temperature 173(2)
_diffrn_measured_fraction_theta_full 0.999
_diffrn_measured_fraction_theta_max 0.999
_diffrn_measurement_device_type 'Bruker APEX-II CCD'
_diffrn_measurement_method '\w scans'
_diffrn_radiation_monochromator graphite
_diffrn_radiation_source 'fine-focus sealed tube'
_diffrn_radiation_type MoK\a
_diffrn_radiation_wavelength 0.71073
_diffrn_reflns_av_R_equivalents 0.0196
_diffrn_reflns_av_sigmaI/netI 0.0154
_diffrn_reflns_limit_h_max 23
_diffrn_reflns_limit_h_min -23
_diffrn_reflns_limit_k_max 17
_diffrn_reflns_limit_k_min -17
_diffrn_reflns_limit_l_max 22
_diffrn_reflns_limit_l_min -22
_diffrn_reflns_number 34306
_diffrn_reflns_theta_full 27.49
_diffrn_reflns_theta_max 27.49
_diffrn_reflns_theta_min 1.27
_exptl_absorpt_coefficient_mu 3.749
_exptl_absorpt_correction_T_max 0.6535
_exptl_absorpt_correction_T_min 0.3415
_exptl_absorpt_correction_type integration
_exptl_absorpt_process_details 'SADABS (Sheldrick, 2008)'
_exptl_crystal_colour colourless
_exptl_crystal_density_diffrn 1.632
_exptl_crystal_density_method 'not measured'
_exptl_crystal_description prism
_exptl_crystal_F_000 1892
_exptl_crystal_size_max 0.37
_exptl_crystal_size_mid 0.22
_exptl_crystal_size_min 0.12
_refine_diff_density_max 1.629
_refine_diff_density_min -0.863
_refine_diff_density_rms 0.091
_refine_ls_extinction_method none
_refine_ls_goodness_of_fit_ref 1.063
_refine_ls_hydrogen_treatment constr
_refine_ls_matrix_type full
_refine_ls_number_parameters 484
_refine_ls_number_reflns 8962
_refine_ls_number_restraints 3
_refine_ls_restrained_S_all 1.066
_refine_ls_R_factor_all 0.0374
_refine_ls_R_factor_gt 0.0300
_refine_ls_shift/su_max 0.001
_refine_ls_shift/su_mean 0.000
_refine_ls_structure_factor_coef Fsqd
_refine_ls_weighting_details 'calc w=1/[\s^2^(Fo^2^)+(0.0502P)^2^+4.5563P] where P=(Fo^2^+2Fc^2^)/3'
_refine_ls_weighting_scheme calc
_refine_ls_wR_factor_gt 0.0833
_refine_ls_wR_factor_ref 0.0921
_reflns_number_gt 7764
_reflns_number_total 8962
_reflns_threshold_expression I>2\s(I)
_cod_data_source_file c1cc11737h.txt
_cod_data_source_block riv1090
_cod_original_sg_symbol_H-M 'P 21/c'
_cod_original_formula_sum 'C36.50 H42 Cl2 N2 O5 Sn W'
_cod_database_code 7106533

loop_
_symmetry_equiv_pos_as_xyz
'x, y, z'
'-x, y+1/2, -z+1/2'
'-x, -y, -z'
'x, -y-1/2, z-1/2'

loop_
_atom_site_label
_atom_site_type_symbol
_atom_site_fract_x
_atom_site_fract_y
_atom_site_fract_z
_atom_site_U_iso_or_equiv
_atom_site_adp_type
_atom_site_occupancy
_atom_site_symmetry_multiplicity
_atom_site_calc_flag
_atom_site_refinement_flags
_atom_site_disorder_assembly
_atom_site_disorder_group
W1A W 0.15490(4) -0.16472(4) 0.55974(4) 0.03830(11) Uani 0.60 1 d P A 1
W1B W 0.15495(6) -0.18412(6) 0.53430(5) 0.04100(17) Uani 0.40 1 d P B 2
SnA Sn 0.23996(17) 0.00685(13) 0.58526(17) 0.0337(3) Uani 0.60 1 d P A 1
SnB Sn 0.2447(2) -0.01408(19) 0.5770(3) 0.0337(4) Uani 0.40 1 d P B 2
Cl1A Cl 0.3843(10) -0.0032(10) 0.6344(11) 0.0402(15) Uani 0.60 1 d P A 1
Cl2A Cl 0.2475(3) 0.10888(18) 0.6984(2) 0.0574(6) Uani 0.60 1 d P A 1
Cl1B Cl 0.3974(16) -0.0075(17) 0.6387(17) 0.043(3) Uani 0.40 1 d P B 2
Cl2B Cl 0.2449(4) 0.0680(3) 0.6970(4) 0.0713(13) Uani 0.40 1 d P B 2
O1A O 0.0686(7) -0.3690(6) 0.5215(7) 0.058(2) Uani 0.60 1 d P A 1
O2A O 0.3183(4) -0.2863(5) 0.6049(5) 0.091(2) Uani 0.60 1 d P A 1
O3A O 0.0878(6) -0.1304(7) 0.3614(4) 0.125(4) Uani 0.60 1 d P A 1
O4A O -0.0146(6) -0.0805(6) 0.5385(10) 0.161(5) Uani 0.60 1 d P A 1
O5A O 0.2046(9) -0.1492(5) 0.7556(6) 0.159(5) Uani 0.60 1 d P A 1
O1B O 0.0634(11) -0.3821(12) 0.5012(10) 0.052(4) Uiso 0.40 1 d P B 2
O2B O 0.3160(6) -0.2902(8) 0.6739(7) 0.082(3) Uiso 0.40 1 d P B 2
O3B O 0.2046(7) -0.2828(9) 0.4002(7) 0.101(3) Uiso 0.40 1 d P B 2
O4B O 0.0129(11) -0.0806(13) 0.3707(11) 0.145(5) Uiso 0.40 1 d P B 2
O5B O 0.0909(12) -0.1262(15) 0.6651(13) 0.162(6) Uiso 0.40 1 d P B 2
N1 N 0.30965(16) 0.24287(18) 0.49072(15) 0.0292(5) Uani 1 1 d . . .
N2 N 0.28219(15) 0.12564(18) 0.40013(15) 0.0290(5) Uani 1 1 d . . .
C1A C 0.1004(5) -0.2921(6) 0.5375(6) 0.0404(17) Uani 0.60 1 d P A 1
C2A C 0.2604(5) -0.2403(5) 0.5851(6) 0.0547(17) Uani 0.60 1 d P A 1
C3A C 0.1163(6) -0.1470(6) 0.4321(5) 0.068(2) Uani 0.60 1 d P A 1
C4A C 0.0471(6) -0.1068(6) 0.5428(9) 0.095(4) Uani 0.60 1 d P A 1
C5A C 0.1886(8) -0.1565(5) 0.6865(7) 0.086(3) Uani 0.60 1 d P A 1
C1B C 0.0935(9) -0.3071(10) 0.5125(8) 0.034(3) Uiso 0.40 1 d P B 2
C2B C 0.2564(7) -0.2493(8) 0.6217(7) 0.046(3) Uiso 0.40 1 d P B 2
C3B C 0.1877(8) -0.2390(10) 0.4492(8) 0.068(3) Uiso 0.40 1 d P B 2
C4B C 0.0649(12) -0.1207(14) 0.4337(12) 0.093(5) Uiso 0.40 1 d P B 2
C5B C 0.1160(13) -0.1411(15) 0.6089(13) 0.103(5) Uiso 0.40 1 d P B 2
C6 C 0.2078(2) 0.1207(2) 0.4894(2) 0.0350(7) Uani 1 1 d . . .
H6A H 0.1595 0.0967 0.4365 0.042 Uiso 1 1 calc R A 1
H6B H 0.1874 0.1757 0.5102 0.042 Uiso 1 1 calc R A 1
C7 C 0.26564(18) 0.1610(2) 0.46228(18) 0.0278(6) Uani 1 1 d . A .
C8 C 0.3537(2) 0.2601(2) 0.4455(2) 0.0352(7) Uani 1 1 d . . .
H8 H 0.3896 0.3132 0.4531 0.042 Uiso 1 1 calc R . .
C9 C 0.3358(2) 0.1879(2) 0.3892(2) 0.0359(7) Uani 1 1 d . . .
H9 H 0.3563 0.1805 0.3489 0.043 Uiso 1 1 calc R . .
C11 C 0.3048(2) 0.3130(2) 0.5496(2) 0.0344(7) Uani 1 1 d . . .
C12 C 0.3721(2) 0.3204(2) 0.6329(2) 0.0376(7) Uani 1 1 d . . .
C13 C 0.3685(3) 0.3943(3) 0.6846(2) 0.0493(9) Uani 1 1 d . . .
H13 H 0.4134 0.4026 0.7409 0.059 Uiso 1 1 calc R . .
C14 C 0.3011(3) 0.4558(3) 0.6559(3) 0.0570(10) Uani 1 1 d . . .
H14 H 0.3000 0.5055 0.6926 0.068 Uiso 1 1 calc R . .
C15 C 0.2350(3) 0.4453(3) 0.5738(3) 0.0533(10) Uani 1 1 d . . .
H15 H 0.1884 0.4872 0.5554 0.064 Uiso 1 1 calc R . .
C16 C 0.2355(2) 0.3747(3) 0.5177(2) 0.0398(7) Uani 1 1 d . . .
C17 C 0.4465(2) 0.2541(3) 0.6662(2) 0.0407(7) Uani 1 1 d . . .
H17 H 0.4319 0.1976 0.6262 0.049 Uiso 1 1 calc R . .
C18 C 0.5207(3) 0.3056(3) 0.6662(3) 0.0573(10) Uani 1 1 d . . .
H18A H 0.5054 0.3284 0.6080 0.069 Uiso 1 1 calc R . .
H18B H 0.5676 0.2607 0.6851 0.069 Uiso 1 1 calc R . .
H18C H 0.5368 0.3608 0.7057 0.069 Uiso 1 1 calc R . .
C19 C 0.4694(3) 0.2157(4) 0.7562(2) 0.0562(10) Uani 1 1 d . . .
H19A H 0.4213 0.1825 0.7549 0.067 Uiso 1 1 calc R . .
H19B H 0.4857 0.2696 0.7969 0.067 Uiso 1 1 calc R . .
H19C H 0.5159 0.1702 0.7744 0.067 Uiso 1 1 calc R . .
C20 C 0.1641(2) 0.3683(3) 0.4267(2) 0.0488(9) Uani 1 1 d . . .
H20 H 0.1733 0.3097 0.3990 0.059 Uiso 1 1 calc R . .
C21 C 0.0810(3) 0.3559(4) 0.4268(3) 0.0679(12) Uani 1 1 d . . .
H21A H 0.0839 0.3000 0.4623 0.081 Uiso 1 1 calc R . .
H21B H 0.0369 0.3457 0.3677 0.081 Uiso 1 1 calc R . .
H21C H 0.0688 0.4141 0.4505 0.081 Uiso 1 1 calc R . .
C22 C 0.1624(4) 0.4561(4) 0.3734(3) 0.0758(14) Uani 1 1 d . . .
H22A H 0.2161 0.4619 0.3735 0.091 Uiso 1 1 calc R . .
H22B H 0.1521 0.5145 0.3984 0.091 Uiso 1 1 calc R . .
H22C H 0.1181 0.4482 0.3141 0.091 Uiso 1 1 calc R . .
C31 C 0.2402(2) 0.0448(2) 0.3438(2) 0.0337(6) Uani 1 1 d . . .
C32 C 0.2815(2) -0.0435(2) 0.3586(2) 0.0344(6) Uani 1 1 d . . .
C33 C 0.2387(2) -0.1181(3) 0.3015(3) 0.0472(8) Uani 1 1 d . . .
H33 H 0.2644 -0.1797 0.3095 0.057 Uiso 1 1 calc R . .
C34 C 0.1605(3) -0.1049(3) 0.2341(3) 0.0604(11) Uani 1 1 d . . .
H34 H 0.1325 -0.1574 0.1969 0.072 Uiso 1 1 calc R . .
C35 C 0.1225(3) -0.0162(3) 0.2199(3) 0.0632(12) Uani 1 1 d . . .
H35 H 0.0688 -0.0077 0.1721 0.076 Uiso 1 1 calc R . .
C36 C 0.1614(2) 0.0617(3) 0.2745(2) 0.0481(9) Uani 1 1 d . . .
C37 C 0.3700(2) -0.0583(3) 0.4284(2) 0.0371(7) Uani 1 1 d . . .
H37 H 0.3828 -0.0072 0.4730 0.044 Uiso 1 1 calc R . .
C38 C 0.4308(2) -0.0460(3) 0.3914(3) 0.0494(9) Uani 1 1 d . . .
H38A H 0.4879 -0.0553 0.4373 0.059 Uiso 1 1 calc R . .
H38B H 0.4250 0.0190 0.3673 0.059 Uiso 1 1 calc R . .
H38C H 0.4182 -0.0940 0.3460 0.059 Uiso 1 1 calc R . .
C39 C 0.3843(3) -0.1564(3) 0.4727(3) 0.0581(11) Uani 1 1 d . . .
H39A H 0.3458 -0.1642 0.4966 0.070 Uiso 1 1 calc R . .
H39B H 0.4417 -0.1602 0.5192 0.070 Uiso 1 1 calc R . .
H39C H 0.3746 -0.2077 0.4306 0.070 Uiso 1 1 calc R . .
C40 C 0.1197(3) 0.1596(3) 0.2536(3) 0.0681(14) Uani 1 1 d . . .
H40 H 0.1542 0.2043 0.3020 0.082 Uiso 1 1 calc R . .
C41 C 0.0325(4) 0.1559(5) 0.2458(4) 0.0891(19) Uani 1 1 d . . .
H41A H 0.0359 0.1311 0.2995 0.107 Uiso 1 1 calc R . .
H41B H -0.0030 0.1133 0.1980 0.107 Uiso 1 1 calc R . .
H41C H 0.0086 0.2211 0.2348 0.107 Uiso 1 1 calc R . .
C42 C 0.1179(4) 0.1996(5) 0.1721(4) 0.0939(19) Uani 1 1 d . . .
H42A H 0.1746 0.2014 0.1793 0.113 Uiso 1 1 calc R . .
H42B H 0.0948 0.2651 0.1615 0.113 Uiso 1 1 calc R . .
H42C H 0.0832 0.1581 0.1232 0.113 Uiso 1 1 calc R . .
C1S C 0.4665(4) 0.5289(8) 0.5139(5) 0.1012(16) Uiso 0.50 1 d PGD C -1
C2S C 0.4643(5) 0.4849(8) 0.4419(4) 0.1012(16) Uiso 0.50 1 d PGD C -1
H2S H 0.4141 0.4841 0.3890 0.121 Uiso 0.50 1 calc PR C -1
C3S C 0.5357(6) 0.4421(7) 0.4474(5) 0.1012(16) Uiso 0.50 1 d PG C -1
H3S H 0.5343 0.4121 0.3982 0.121 Uiso 0.50 1 calc PR C -1
C4S C 0.6092(5) 0.4434(7) 0.5249(6) 0.1012(16) Uiso 0.50 1 d PG C -1
H4S H 0.6579 0.4142 0.5286 0.121 Uiso 0.50 1 calc PR C -1
C5S C 0.6113(4) 0.4874(7) 0.5968(5) 0.1012(16) Uiso 0.50 1 d PG C -1
H5S H 0.6615 0.4883 0.6498 0.121 Uiso 0.50 1 calc PR C -1
C6S C 0.5399(5) 0.5302(7) 0.5914(4) 0.1012(16) Uiso 0.50 1 d PGD C -1
H6S H 0.5414 0.5603 0.6406 0.121 Uiso 0.50 1 calc PR C -1
C7S C 0.3900(6) 0.5690(11) 0.5127(8) 0.1012(16) Uiso 0.50 1 d PD C -1
H7SA H 0.3479 0.5811 0.4531 0.121 Uiso 0.50 1 calc PR C -1
H7SB H 0.4036 0.6296 0.5452 0.121 Uiso 0.50 1 calc PR C -1
H7SC H 0.3682 0.5225 0.5391 0.121 Uiso 0.50 1 calc PR C -1

loop_
_atom_site_aniso_label
_atom_site_aniso_U_11
_atom_site_aniso_U_22
_atom_site_aniso_U_33
_atom_site_aniso_U_23
_atom_site_aniso_U_13
_atom_site_aniso_U_12
W1A 0.03856(16) 0.0307(2) 0.0521(3) 0.01030(16) 0.0267(2) 0.00061(13)
W1B 0.0296(2) 0.0378(4) 0.0535(5) 0.0170(3) 0.0178(3) -0.0017(2)
SnA 0.0388(3) 0.0275(6) 0.0407(6) 0.0088(5) 0.0235(3) 0.0015(5)
SnB 0.0394(6) 0.0309(10) 0.0370(6) 0.0062(7) 0.0232(4) -0.0020(8)
Cl1A 0.028(4) 0.0459(18) 0.0427(18) 0.0084(14) 0.013(2) 0.001(2)
Cl2A 0.0778(14) 0.0557(14) 0.0538(11) -0.0014(14) 0.0433(10) 0.0050(15)
Cl1B 0.030(7) 0.058(4) 0.041(3) 0.012(2) 0.016(4) 0.004(3)
Cl2B 0.100(3) 0.080(3) 0.0561(19) -0.001(3) 0.0542(19) 0.010(3)
O1A 0.071(5) 0.035(3) 0.080(6) -0.001(4) 0.045(5) -0.011(3)
O2A 0.053(3) 0.060(3) 0.154(7) 0.007(4) 0.045(4) 0.018(3)
O3A 0.139(7) 0.153(7) 0.052(4) 0.012(4) 0.019(4) -0.079(6)
O4A 0.108(6) 0.087(5) 0.355(16) 0.016(7) 0.164(9) 0.019(5)
O5A 0.380(18) 0.048(3) 0.111(6) -0.016(4) 0.168(9) -0.040(6)
N1 0.0307(12) 0.0309(12) 0.0279(12) -0.0019(10) 0.0153(10) -0.0041(10)
N2 0.0283(12) 0.0304(12) 0.0254(11) -0.0013(10) 0.0102(10) -0.0028(10)
C1A 0.042(4) 0.041(4) 0.045(5) 0.002(4) 0.026(4) 0.003(3)
C2A 0.048(4) 0.045(4) 0.080(5) 0.000(4) 0.038(4) -0.007(3)
C3A 0.077(6) 0.070(5) 0.063(5) 0.001(4) 0.037(4) -0.038(4)
C4A 0.064(5) 0.040(4) 0.203(12) 0.000(5) 0.081(7) -0.002(4)
C5A 0.181(11) 0.027(3) 0.092(6) -0.005(3) 0.099(8) -0.022(5)
C6 0.0324(15) 0.0340(15) 0.0416(17) 0.0073(13) 0.0198(14) 0.0000(12)
C7 0.0260(13) 0.0299(14) 0.0240(13) 0.0032(11) 0.0087(11) 0.0005(11)
C8 0.0367(16) 0.0367(16) 0.0376(16) -0.0034(13) 0.0220(14) -0.0089(13)
C9 0.0398(17) 0.0400(16) 0.0348(16) -0.0012(13) 0.0233(14) -0.0054(13)
C11 0.0436(18) 0.0327(15) 0.0329(15) -0.0039(12) 0.0231(14) -0.0049(13)
C12 0.048(2) 0.0355(16) 0.0325(16) -0.0039(13) 0.0214(15) -0.0062(14)
C13 0.061(2) 0.050(2) 0.0358(17) -0.0116(15) 0.0225(17) -0.0040(18)
C14 0.079(3) 0.052(2) 0.048(2) -0.0144(18) 0.036(2) 0.004(2)
C15 0.061(3) 0.049(2) 0.055(2) -0.0046(18) 0.032(2) 0.0116(19)
C16 0.0440(19) 0.0399(17) 0.0390(17) -0.0010(14) 0.0224(15) 0.0027(14)
C17 0.0417(18) 0.0414(17) 0.0336(16) -0.0067(14) 0.0133(14) -0.0060(14)
C18 0.055(2) 0.056(2) 0.066(3) -0.017(2) 0.033(2) -0.0139(19)
C19 0.053(2) 0.070(3) 0.0352(18) 0.0055(18) 0.0116(17) 0.004(2)
C20 0.047(2) 0.051(2) 0.0446(19) -0.0018(16) 0.0182(17) 0.0140(17)
C21 0.047(2) 0.071(3) 0.075(3) 0.002(2) 0.020(2) 0.009(2)
C22 0.079(3) 0.087(4) 0.051(2) 0.017(2) 0.023(2) 0.010(3)
C31 0.0328(15) 0.0316(15) 0.0317(15) -0.0071(12) 0.0111(13) -0.0049(12)
C32 0.0353(16) 0.0341(15) 0.0364(16) -0.0003(13) 0.0191(13) -0.0012(13)
C33 0.049(2) 0.0363(17) 0.059(2) -0.0093(16) 0.0273(18) -0.0045(15)
C34 0.050(2) 0.050(2) 0.068(3) -0.028(2) 0.017(2) -0.0104(18)
C35 0.038(2) 0.062(3) 0.061(3) -0.026(2) -0.0005(18) -0.0003(18)
C36 0.0397(19) 0.0442(19) 0.0411(18) -0.0107(15) 0.0032(15) 0.0042(15)
C37 0.0378(17) 0.0416(17) 0.0325(15) 0.0045(13) 0.0172(14) 0.0042(14)
C38 0.0380(19) 0.064(2) 0.049(2) 0.0026(18) 0.0228(16) 0.0026(17)
C39 0.075(3) 0.051(2) 0.056(2) 0.0141(18) 0.037(2) 0.019(2)
C40 0.055(3) 0.061(3) 0.048(2) -0.0141(19) -0.0096(19) 0.020(2)
C41 0.069(3) 0.103(4) 0.070(3) -0.001(3) 0.012(3) 0.046(3)
C42 0.093(4) 0.074(3) 0.089(4) 0.019(3) 0.021(3) 0.021(3)

loop_
_atom_type_symbol
_atom_type_description
_atom_type_scat_dispersion_real
_atom_type_scat_dispersion_imag
_atom_type_scat_source
C C 0.0033 0.0016 'International Tables Vol C Tables 4.2.6.8 and 6.1.1.4'
H H 0.0000 0.0000 'International Tables Vol C Tables 4.2.6.8 and 6.1.1.4'
N N 0.0061 0.0033 'International Tables Vol C Tables 4.2.6.8 and 6.1.1.4'
O O 0.0106 0.0060 'International Tables Vol C Tables 4.2.6.8 and 6.1.1.4'
Cl Cl 0.1484 0.1585 'International Tables Vol C Tables 4.2.6.8 and 6.1.1.4'
Sn Sn -0.6537 1.4246 'International Tables Vol C Tables 4.2.6.8 and 6.1.1.4'
W W -0.8490 6.8722 'International Tables Vol C Tables 4.2.6.8 and 6.1.1.4'

loop_
_geom_angle_atom_site_label_1
_geom_angle_atom_site_label_2
_geom_angle_atom_site_label_3
_geom_angle
_geom_angle_site_symmetry_1
_geom_angle_site_symmetry_3
_geom_angle_publ_flag
C1A W1A C4A 87.8(3) . . ?
C1A W1A C5A 97.6(3) . . ?
C4A W1A C5A 84.8(5) . . ?
C1A W1A C3A 90.5(3) . . ?
C4A W1A C3A 89.0(5) . . ?
C5A W1A C3A 169.6(4) . . ?
C1A W1A C2A 85.4(3) . . ?
C4A W1A C2A 171.6(4) . . ?
C5A W1A C2A 91.3(4) . . ?
C3A W1A C2A 96.0(4) . . ?
C1A W1A SnA 175.0(2) . . ?
C4A W1A SnA 96.7(2) . . ?
C5A W1A SnA 85.2(2) . . ?
C3A W1A SnA 87.2(2) . . ?
C2A W1A SnA 90.4(2) . . ?
C5B W1B C4B 93.3(9) . . ?
C5B W1B C1B 92.5(7) . . ?
C4B W1B C1B 93.1(7) . . ?
C5B W1B C2B 97.1(7) . . ?
C4B W1B C2B 169.0(7) . . ?
C1B W1B C2B 89.7(5) . . ?
C5B W1B C3B 174.6(7) . . ?
C4B W1B C3B 85.0(7) . . ?
C1B W1B C3B 82.5(5) . . ?
C2B W1B C3B 84.9(5) . . ?
C5B W1B SnB 84.7(6) . . ?
C4B W1B SnB 90.0(6) . . ?
C1B W1B SnB 176.0(4) . . ?
C2B W1B SnB 87.8(3) . . ?
C3B W1B SnB 100.4(4) . . ?
C6 SnA Cl1A 100.0(4) . . ?
C6 SnA Cl2A 96.13(13) . . ?
Cl1A SnA Cl2A 96.5(4) . . ?
C6 SnA W1A 124.90(14) . . ?
Cl1A SnA W1A 117.0(3) . . ?
Cl2A SnA W1A 116.89(12) . . ?
C6 SnB Cl2B 94.86(17) . . ?
C6 SnB Cl1B 100.2(6) . . ?
Cl2B SnB Cl1B 93.5(7) . . ?
C6 SnB W1B 123.96(19) . . ?
Cl2B SnB W1B 113.5(2) . . ?
Cl1B SnB W1B 123.5(6) . . ?
C7 N1 C8 109.6(2) . . ?
C7 N1 C11 127.2(3) . . ?
C8 N1 C11 122.6(3) . . ?
C7 N2 C9 109.1(2) . . ?
C7 N2 C31 125.8(3) . . ?
C9 N2 C31 124.4(3) . . ?
O1A C1A W1A 177.2(9) . . ?
O2A C2A W1A 173.9(8) . . ?
O3A C3A W1A 171.8(11) . . ?
O4A C4A W1A 173.3(11) . . ?
O5A C5A W1A 177.1(12) . . ?
O1B C1B W1B 174.8(14) . . ?
O2B C2B W1B 178.5(11) . . ?
O3B C3B W1B 172.0(12) . . ?
O4B C4B W1B 176.4(19) . . ?
O5B C5B W1B 170.2(18) . . ?
C7 C6 SnA 124.0(2) . . ?
C7 C6 SnB 120.0(2) . . ?
N1 C7 N2 106.6(2) . . ?
N1 C7 C6 126.8(3) . . ?
N2 C7 C6 126.6(3) . . ?
C9 C8 N1 106.9(3) . . ?
C8 C9 N2 107.8(3) . . ?
C12 C11 C16 123.4(3) . . ?
C12 C11 N1 118.6(3) . . ?
C16 C11 N1 117.8(3) . . ?
C13 C12 C11 116.8(3) . . ?
C13 C12 C17 120.3(3) . . ?
C11 C12 C17 122.9(3) . . ?
C14 C13 C12 121.5(4) . . ?
C13 C14 C15 120.2(3) . . ?
C14 C15 C16 121.3(4) . . ?
C15 C16 C11 116.7(3) . . ?
C15 C16 C20 120.1(3) . . ?
C11 C16 C20 123.2(3) . . ?
C12 C17 C18 110.5(3) . . ?
C12 C17 C19 111.7(3) . . ?
C18 C17 C19 110.6(3) . . ?
C16 C20 C21 111.3(3) . . ?
C16 C20 C22 111.1(4) . . ?
C21 C20 C22 111.0(4) . . ?
C32 C31 C36 123.5(3) . . ?
C32 C31 N2 119.0(3) . . ?
C36 C31 N2 117.5(3) . . ?
C31 C32 C33 116.4(3) . . ?
C31 C32 C37 123.0(3) . . ?
C33 C32 C37 120.4(3) . . ?
C34 C33 C32 121.6(4) . . ?
C33 C34 C35 120.5(4) . . ?
C34 C35 C36 121.1(4) . . ?
C35 C36 C31 116.8(3) . . ?
C35 C36 C40 119.4(3) . . ?
C31 C36 C40 123.6(3) . . ?
C32 C37 C39 113.3(3) . . ?
C32 C37 C38 110.3(3) . . ?
C39 C37 C38 109.4(3) . . ?
C36 C40 C42 109.9(4) . . ?
C36 C40 C41 111.9(5) . . ?
C42 C40 C41 111.5(4) . . ?
C2S C1S C6S 120.0 . . ?
C2S C1S C7S 121.7(3) . . ?
C6S C1S C7S 118.1(3) . . ?
C1S C2S C3S 120.0 . . ?
C4S C3S C2S 120.0 . . ?
C3S C4S C5S 120.0 . . ?
C6S C5S C4S 120.0 . . ?
C5S C6S C1S 120.0 . . ?

loop_
_geom_bond_atom_site_label_1
_geom_bond_atom_site_label_2
_geom_bond_distance
_geom_bond_site_symmetry_2
_geom_bond_publ_flag
W1A C1A 1.970(9) . ?
W1A C4A 2.010(8) . ?
W1A C5A 2.020(9) . ?
W1A C3A 2.028(8) . ?
W1A C2A 2.045(7) . ?
W1A SnA 2.755(2) . ?
W1B C5B 1.86(2) . ?
W1B C4B 1.965(19) . ?
W1B C1B 1.973(14) . ?
W1B C2B 1.980(11) . ?
W1B C3B 2.004(13) . ?
W1B SnB 2.761(3) . ?
SnA C6 2.178(4) . ?
SnA Cl1A 2.354(17) . ?
SnA Cl2A 2.392(4) . ?
SnB C6 2.309(5) . ?
SnB Cl2B 2.397(6) . ?
SnB Cl1B 2.47(3) . ?
O1A C1A 1.181(12) . ?
O2A C2A 1.137(9) . ?
O3A C3A 1.124(10) . ?
O4A C4A 1.149(10) . ?
O5A C5A 1.113(11) . ?
O1B C1B 1.15(2) . ?
O2B C2B 1.185(14) . ?
O3B C3B 1.208(16) . ?
O4B C4B 1.20(2) . ?
O5B C5B 1.29(2) . ?
N1 C7 1.342(4) . ?
N1 C8 1.393(4) . ?
N1 C11 1.452(4) . ?
N2 C7 1.356(4) . ?
N2 C9 1.383(4) . ?
N2 C31 1.451(4) . ?
C6 C7 1.457(4) . ?
C8 C9 1.336(5) . ?
C11 C12 1.403(5) . ?
C11 C16 1.405(5) . ?
C12 C13 1.391(5) . ?
C12 C17 1.509(5) . ?
C13 C14 1.380(6) . ?
C14 C15 1.386(6) . ?
C15 C16 1.392(5) . ?
C16 C20 1.519(5) . ?
C17 C18 1.529(5) . ?
C17 C19 1.531(5) . ?
C20 C21 1.525(6) . ?
C20 C22 1.527(7) . ?
C31 C32 1.395(4) . ?
C31 C36 1.398(5) . ?
C32 C33 1.395(5) . ?
C32 C37 1.511(5) . ?
C33 C34 1.371(6) . ?
C34 C35 1.374(6) . ?
C35 C36 1.395(5) . ?
C36 C40 1.512(5) . ?
C37 C39 1.526(5) . ?
C37 C38 1.535(5) . ?
C40 C42 1.522(8) . ?
C40 C41 1.531(8) . ?
C1S C2S 1.3900 . ?
C1S C6S 1.3900 . ?
C1S C7S 1.490(4) . ?
C2S C3S 1.3900 . ?
C3S C4S 1.3900 . ?
C4S C5S 1.3900 . ?
C5S C6S 1.3900 . ?

loop_
_geom_torsion_atom_site_label_1
_geom_torsion_atom_site_label_2
_geom_torsion_atom_site_label_3
_geom_torsion_atom_site_label_4
_geom_torsion
_geom_torsion_site_symmetry_1
_geom_torsion_site_symmetry_2
_geom_torsion_site_symmetry_3
_geom_torsion_site_symmetry_4
_geom_torsion_publ_flag
C1A W1A SnA C6 88(3) . . . . ?
C4A W1A SnA C6 -64.0(4) . . . . ?
C5A W1A SnA C6 -148.1(4) . . . . ?
C3A W1A SnA C6 24.7(3) . . . . ?
C2A W1A SnA C6 120.6(3) . . . . ?
C1A W1A SnA Cl1A -39(3) . . . . ?
C4A W1A SnA Cl1A 169.6(6) . . . . ?
C5A W1A SnA Cl1A 85.5(6) . . . . ?
C3A W1A SnA Cl1A -101.7(6) . . . . ?
C2A W1A SnA Cl1A -5.8(6) . . . . ?
C1A W1A SnA Cl2A -152(3) . . . . ?
C4A W1A SnA Cl2A 56.0(4) . . . . ?
C5A W1A SnA Cl2A -28.2(4) . . . . ?
C3A W1A SnA Cl2A 144.7(3) . . . . ?
C2A W1A SnA Cl2A -119.4(3) . . . . ?
C5B W1B SnB C6 -102.3(7) . . . . ?
C4B W1B SnB C6 -8.9(6) . . . . ?
C1B W1B SnB C6 -150(6) . . . . ?
C2B W1B SnB C6 160.3(4) . . . . ?
C3B W1B SnB C6 76.0(4) . . . . ?
C5B W1B SnB Cl2B 11.6(7) . . . . ?
C4B W1B SnB Cl2B 104.9(6) . . . . ?
C1B W1B SnB Cl2B -36(6) . . . . ?
C2B W1B SnB Cl2B -85.8(4) . . . . ?
C3B W1B SnB Cl2B -170.2(4) . . . . ?
C5B W1B SnB Cl1B 123.1(10) . . . . ?
C4B W1B SnB Cl1B -143.5(10) . . . . ?
C1B W1B SnB Cl1B 76(6) . . . . ?
C2B W1B SnB Cl1B 25.7(8) . . . . ?
C3B W1B SnB Cl1B -58.6(9) . . . . ?
C4A W1A C1A O1A 123(18) . . . . ?
C5A W1A C1A O1A -152(18) . . . . ?
C3A W1A C1A O1A 34(18) . . . . ?
C2A W1A C1A O1A -62(18) . . . . ?
SnA W1A C1A O1A -29(21) . . . . ?
C1A W1A C2A O2A -60(7) . . . . ?
C4A W1A C2A O2A -24(9) . . . . ?
C5A W1A C2A O2A 37(7) . . . . ?
C3A W1A C2A O2A -150(7) . . . . ?
SnA W1A C2A O2A 123(7) . . . . ?
C1A W1A C3A O3A 102(5) . . . . ?
C4A W1A C3A O3A 14(5) . . . . ?
C5A W1A C3A O3A -39(6) . . . . ?
C2A W1A C3A O3A -173(5) . . . . ?
SnA W1A C3A O3A -83(5) . . . . ?
C1A W1A C4A O4A 49(10) . . . . ?
C5A W1A C4A O4A -48(10) . . . . ?
C3A W1A C4A O4A 140(10) . . . . ?
C2A W1A C4A O4A 14(12) . . . . ?
SnA W1A C4A O4A -133(10) . . . . ?
C1A W1A C5A O5A -107(19) . . . . ?
C4A W1A C5A O5A -20(19) . . . . ?
C3A W1A C5A O5A 34(20) . . . . ?
C2A W1A C5A O5A 168(19) . . . . ?
SnA W1A C5A O5A 77(19) . . . . ?
C5B W1B C1B O1B -130(14) . . . . ?
C4B W1B C1B O1B 137(14) . . . . ?
C2B W1B C1B O1B -33(14) . . . . ?
C3B W1B C1B O1B 52(14) . . . . ?
SnB W1B C1B O1B -83(15) . . . . ?
C5B W1B C2B O2B 82(42) . . . . ?
C4B W1B C2B O2B -115(41) . . . . ?
C1B W1B C2B O2B -10(42) . . . . ?
C3B W1B C2B O2B -93(42) . . . . ?
SnB W1B C2B O2B 166(42) . . . . ?
C5B W1B C3B O3B -40(13) . . . . ?
C4B W1B C3B O3B -112(9) . . . . ?
C1B W1B C3B O3B -19(8) . . . . ?
C2B W1B C3B O3B 72(8) . . . . ?
SnB W1B C3B O3B 159(8) . . . . ?
C5B W1B C4B O4B 140(28) . . . . ?
C1B W1B C4B O4B -127(28) . . . . ?
C2B W1B C4B O4B -23(30) . . . . ?
C3B W1B C4B O4B -45(28) . . . . ?
SnB W1B C4B O4B 56(28) . . . . ?
C4B W1B C5B O5B 133(11) . . . . ?
C1B W1B C5B O5B 40(11) . . . . ?
C2B W1B C5B O5B -50(11) . . . . ?
C3B W1B C5B O5B 61(16) . . . . ?
SnB W1B C5B O5B -137(11) . . . . ?
Cl1A SnA C6 C7 7.8(5) . . . . ?
Cl2A SnA C6 C7 105.5(3) . . . . ?
W1A SnA C6 C7 -125.5(3) . . . . ?
Cl2B SnB C6 C7 114.9(3) . . . . ?
Cl1B SnB C6 C7 20.5(7) . . . . ?
W1B SnB C6 C7 -122.4(3) . . . . ?
C8 N1 C7 N2 0.7(3) . . . . ?
C11 N1 C7 N2 171.9(3) . . . . ?
C8 N1 C7 C6 -176.2(3) . . . . ?
C11 N1 C7 C6 -5.1(5) . . . . ?
C9 N2 C7 N1 -1.2(3) . . . . ?
C31 N2 C7 N1 -171.6(3) . . . . ?
C9 N2 C7 C6 175.7(3) . . . . ?
C31 N2 C7 C6 5.3(5) . . . . ?
SnA C6 C7 N1 -98.0(3) . . . . ?
SnB C6 C7 N1 -106.7(3) . . . . ?
SnA C6 C7 N2 85.7(4) . . . . ?
SnB C6 C7 N2 77.0(4) . . . . ?
C7 N1 C8 C9 0.1(4) . . . . ?
C11 N1 C8 C9 -171.6(3) . . . . ?
N1 C8 C9 N2 -0.8(4) . . . . ?
C7 N2 C9 C8 1.3(4) . . . . ?
C31 N2 C9 C8 171.9(3) . . . . ?
C7 N1 C11 C12 109.8(4) . . . . ?
C8 N1 C11 C12 -80.1(4) . . . . ?
C7 N1 C11 C16 -74.8(4) . . . . ?
C8 N1 C11 C16 95.3(4) . . . . ?
C16 C11 C12 C13 -0.9(5) . . . . ?
N1 C11 C12 C13 174.2(3) . . . . ?
C16 C11 C12 C17 -179.5(3) . . . . ?
N1 C11 C12 C17 -4.4(5) . . . . ?
C11 C12 C13 C14 1.5(6) . . . . ?
C17 C12 C13 C14 -179.8(4) . . . . ?
C12 C13 C14 C15 -0.3(7) . . . . ?
C13 C14 C15 C16 -1.5(7) . . . . ?
C14 C15 C16 C11 2.1(6) . . . . ?
C14 C15 C16 C20 -177.0(4) . . . . ?
C12 C11 C16 C15 -0.9(5) . . . . ?
N1 C11 C16 C15 -176.0(3) . . . . ?
C12 C11 C16 C20 178.2(3) . . . . ?
N1 C11 C16 C20 3.0(5) . . . . ?
C13 C12 C17 C18 -75.3(4) . . . . ?
C11 C12 C17 C18 103.4(4) . . . . ?
C13 C12 C17 C19 48.3(5) . . . . ?
C11 C12 C17 C19 -133.1(4) . . . . ?
C15 C16 C20 C21 -56.7(5) . . . . ?
C11 C16 C20 C21 124.3(4) . . . . ?
C15 C16 C20 C22 67.5(5) . . . . ?
C11 C16 C20 C22 -111.5(4) . . . . ?
C7 N2 C31 C32 -105.4(4) . . . . ?
C9 N2 C31 C32 85.6(4) . . . . ?
C7 N2 C31 C36 77.7(4) . . . . ?
C9 N2 C31 C36 -91.3(4) . . . . ?
C36 C31 C32 C33 -2.2(5) . . . . ?
N2 C31 C32 C33 -179.0(3) . . . . ?
C36 C31 C32 C37 173.8(3) . . . . ?
N2 C31 C32 C37 -2.9(5) . . . . ?
C31 C32 C33 C34 0.5(6) . . . . ?
C37 C32 C33 C34 -175.6(4) . . . . ?
C32 C33 C34 C35 1.3(7) . . . . ?
C33 C34 C35 C36 -1.5(8) . . . . ?
C34 C35 C36 C31 -0.1(7) . . . . ?
C34 C35 C36 C40 176.3(5) . . . . ?
C32 C31 C36 C35 2.1(6) . . . . ?
N2 C31 C36 C35 178.8(4) . . . . ?
C32 C31 C36 C40 -174.3(4) . . . . ?
N2 C31 C36 C40 2.5(6) . . . . ?
C31 C32 C37 C39 142.1(3) . . . . ?
C33 C32 C37 C39 -42.1(4) . . . . ?
C31 C32 C37 C38 -95.0(4) . . . . ?
C33 C32 C37 C38 80.9(4) . . . . ?
C35 C36 C40 C42 -67.5(6) . . . . ?
C31 C36 C40 C42 108.7(5) . . . . ?
C35 C36 C40 C41 57.0(6) . . . . ?
C31 C36 C40 C41 -126.8(5) . . . . ?
C6S C1S C2S C3S 0.0 . . . . ?
C7S C1S C2S C3S -175.3(13) . . . . ?
C1S C2S C3S C4S 0.0 . . . . ?
C2S C3S C4S C5S 0.0 . . . . ?
C3S C4S C5S C6S 0.0 . . . . ?
C4S C5S C6S C1S 0.0 . . . . ?
C2S C1S C6S C5S 0.0 . . . . ?
C7S C1S C6S C5S 175.4(12) . . . . ?
